data_2006464
loop_
_publ_author_name
'Bohnen, Frank M.'
'Goddard, Richard'
'Minidis, Alexander B. E.'
'Alexakis, Alexandre'
'Pfaltz, Andreas'

_publ_section_title
;
 A Copper(II) Complex of a New Chiral Tridentate Imidazoline Ligand
;
_journal_issue 9
_journal_name_full 'Acta Crystallographica Section C'
_journal_page_first 1236
_journal_page_last 1238
_journal_paper_doi 10.1107/S0108270197003673
_journal_volume 53
_journal_year 1997
_chemical_formula_iupac '[Cu Cl (C39 H41 N5)] P F6, 0.5C H4 O'
_chemical_formula_moiety 'Cu Cl (C39 H41 N5) 1+, (C H4 O)0.5, (P F6) 1-'
_chemical_formula_structural 'Cu Cl (C39 H41 N5) (C H4 O)0.5 (P F6)'
_chemical_formula_sum 'C39.5 H43 Cl Cu F6 N5 O0.5 P'
_chemical_formula_weight 839.75
_chemical_name_systematic
;
{2,6-bis[(4R,5R)-1,3-dimethyl-4,5-diphenylimidazolidin-
2-yl]pyridine-N^1^,N,N^1^'}chloro-copper(II) hexafluorophosphate methanol
solvate
;
_chemical_temperature_decomposition 449
_space_group_IT_number 19
_symmetry_cell_setting orthorhombic
_symmetry_space_group_name_Hall 'P 2ac 2ab'
_symmetry_space_group_name_H-M 'P 21 21 21'
_cell_angle_alpha 90.00
_cell_angle_beta 90.00
_cell_angle_gamma 90.00
_cell_formula_units_Z 4
_cell_length_a 14.636(2)
_cell_length_b 15.185(3)
_cell_length_c 17.928(2)
_cell_measurement_reflns_used 25
_cell_measurement_temperature 293
_cell_measurement_theta_max 20.25
_cell_measurement_theta_min 9.00
_cell_volume 3984.5(11)
_computing_cell_refinement 'CAD-4 EXPRESS'
_computing_data_collection 'CAD-4 EXPRESS (Enraf-Nonius, 1995)'
_computing_data_reduction 'DATAP (Coppens, Leiserowitz & Rabinovich, 1965)'
_computing_molecular_graphics 'ORTEPII (Johnson, 1976)'
_computing_structure_refinement 'SHELXL97 (Sheldrick, 1997)'
_computing_structure_solution 'SHELXS86 (Sheldrick, 1990)'
_diffrn_ambient_temperature 293
_diffrn_measured_fraction_theta_full 0.998
_diffrn_measured_fraction_theta_max 0.998
_diffrn_measurement_device_type 'Enraf-Nonius CAD-4'
_diffrn_measurement_method \w-2\q
_diffrn_radiation_monochromator graphite
_diffrn_radiation_source 'fine-focus sealed tube'
_diffrn_radiation_type MoK\a
_diffrn_radiation_wavelength 0.71069
_diffrn_reflns_av_R_equivalents 0.0000
_diffrn_reflns_av_sigmaI/netI 0.1577
_diffrn_reflns_limit_h_max 0
_diffrn_reflns_limit_h_min -18
_diffrn_reflns_limit_k_max 0
_diffrn_reflns_limit_k_min -18
_diffrn_reflns_limit_l_max 22
_diffrn_reflns_limit_l_min 0
_diffrn_reflns_number 4490
_diffrn_reflns_theta_full 26.31
_diffrn_reflns_theta_max 26.31
_diffrn_reflns_theta_min 2.24
_diffrn_standards_decay_% 0.00
_diffrn_standards_interval_time 30
_diffrn_standards_number 3
_exptl_absorpt_coefficient_mu 0.720
_exptl_absorpt_correction_type none
_exptl_crystal_colour 'Deep blue'
_exptl_crystal_density_diffrn 1.40
_exptl_crystal_density_method 'not measured'
_exptl_crystal_description 'Rectangular prism'
_exptl_crystal_F_000 1736
_exptl_crystal_size_max 0.35
_exptl_crystal_size_mid 0.21
_exptl_crystal_size_min 0.18
_refine_diff_density_max 0.475
_refine_diff_density_min -0.622
_refine_ls_abs_structure_details 'Flack (1983)'
_refine_ls_abs_structure_Flack 0.01(4)
_refine_ls_extinction_method none
_refine_ls_goodness_of_fit_ref 1.007
_refine_ls_hydrogen_treatment 'H atoms: see below'
_refine_ls_matrix_type full
_refine_ls_number_parameters 500
_refine_ls_number_reflns 4490
_refine_ls_number_restraints 0
_refine_ls_restrained_S_all 1.007
_refine_ls_R_factor_all 0.196
_refine_ls_R_factor_obs .059
_refine_ls_shift/su_max <0.001
_refine_ls_shift/su_mean 0.000
_refine_ls_structure_factor_coef Fsqd
_refine_ls_weighting_details 'w = 1/[\s^2^(Fo^2^)+(0.0772P)^2^+1.9156P] where P = (Fo^2^+2Fc^2^)/3'
_refine_ls_weighting_scheme calc
_refine_ls_wR_factor_obs .139
_refine_ls_wR_factor_ref 0.179
_reflns_number_observed 2291
_reflns_number_total 4490
_reflns_threshold_expression I>2\s(I)
_cod_data_source_file cf1153.cif
_cod_data_source_block I
_cod_depositor_comments
;
The following automatic conversions were performed:

'_chemical_melting_point' tag was changed to
'_chemical_temperature_decomposition' since the value had been '449
decomp.'. The value '449 decomp.' was changed to '449'.

Automatic conversion script
Id: cif_fix_values 1646 2011-03-28 12:23:43Z adriana 

The following automatic conversions were performed:

'_chemical_melting_point' tag was changed to
'_chemical_temperature_decomposition' since the value had been '449
decomp.'. The value '449 decomp.' was changed to '449'.

Automatic conversion script
Id: cif_fix_values 1715 2011-07-08 13:25:40Z adriana 
;
_cod_original_cell_volume 3984.4(10)
_cod_original_sg_symbol_H-M 'P21 21 21'
_cod_original_formula_sum 'C39.50 H43 Cl Cu F6 N5 O0.50 P'
_cod_database_code 2006464

loop_
_symmetry_equiv_pos_as_xyz
'x, y, z'
'-x+1/2, -y, z+1/2'
'-x, y+1/2, -z+1/2'
'x+1/2, -y+1/2, -z'

loop_
_atom_site_label
_atom_site_fract_x
_atom_site_fract_y
_atom_site_fract_z
_atom_site_U_iso_or_equiv
_atom_site_adp_type
_atom_site_calc_flag
_atom_site_refinement_flags
_atom_site_occupancy
_atom_site_disorder_assembly
_atom_site_disorder_group
_atom_site_type_symbol
Cu .23993(8) .88528(7) .78602(6) .0395(3) Uani d . 1 . . Cu
P -.2565(2) .8491(3) .62719(19) .0811(10) Uani d . 1 . . P
Cl .23888(18) .9045(2) .90612(12) .0616(8) Uani d . 1 . . Cl
C1 .1598(6) .8741(7) .6434(6) .043(3) Uani d . 1 . . C
C2 .1575(8) .8743(7) .5665(6) .053(3) Uani d . 1 . . C
H2 .1029 .8657 .5409 .064 Uiso calc R 1 . . H
C3 .2398(8) .8877(7) .5277(5) .064(3) Uani d . 1 . . C
H3 .2401 .8876 .4758 .077 Uiso calc R 1 . . H
C4 .3187(7) .9007(7) .5657(6) .052(3) Uani d . 1 . . C
H4 .3729 .9134 .5408 .063 Uiso calc R 1 . . H
C5 .3161(6) .8945(7) .6429(6) .043(2) Uani d . 1 . . C
C6 .0805(6) .8659(6) .6960(5) .036(2) Uani d . 1 . . C
H6 .0300 .8326 .6738 .044 Uiso calc R 1 . . H
C7 -.0057(6) .9358(6) .7866(5) .042(2) Uani d . 1 . . C
H7 -.0669 .9184 .7699 .050 Uiso calc R 1 . . H
C8 .0404(6) .8564(6) .8243(5) .042(3) Uani d . 1 . . C
H8 .0729 .8777 .8685 .050 Uiso calc R 1 . . H
C9 .3976(6) .8941(7) .6936(5) .041(2) Uani d . 1 . . C
H9 .4505 .9232 .6709 .049 Uiso calc R 1 . . H
C10 .4815(6) .8124(6) .7788(5) .040(2) Uani d . 1 . . C
H10 .5424 .8272 .7598 .048 Uiso calc R 1 . . H
C11 .4435(6) .8922(7) .8219(5) .043(2) Uani d . 1 . . C
H1 .4099 .8700 .8652 .052 Uiso calc R 1 . . H
C12 .1283(7) .7307(6) .7624(5) .049(3) Uani d . 1 . . C
H12A .1387 .7072 .8113 .074 Uiso calc R 1 . . H
H12B .1812 .7208 .7319 .074 Uiso calc R 1 . . H
H12C .0764 .7021 .7403 .074 Uiso calc R 1 . . H
C13 .0037(7) 1.0034(6) .6644(5) .054(3) Uani d . 1 . . C
H13A -.0092 1.0614 .6829 .081 Uiso calc R 1 . . H
H13B -.0526 .9744 .6520 .081 Uiso calc R 1 . . H
H13C .0412 1.0077 .6207 .081 Uiso calc R 1 . . H
C14 .3690(7) 1.0299(6) .7649(5) .050(3) Uani d . 1 . . C
H14A .3556 1.0522 .8138 .075 Uiso calc R 1 . . H
H14B .3218 1.0476 .7310 .075 Uiso calc R 1 . . H
H14C .4266 1.0530 .7484 .075 Uiso calc R 1 . . H
C15 .4571(8) .7502(7) .6545(7) .069(3) Uani d . 1 . . C
H15A .4633 .6902 .6707 .103 Uiso calc R 1 . . H
H15B .5161 .7731 .6415 .103 Uiso calc R 1 . . H
H15C .4177 .7524 .6117 .103 Uiso calc R 1 . . H
C16 -.0140(7) 1.0128(7) .8374(6) .047(3) Uani d . 1 . . C
C17 .0554(8) 1.0741(7) .8454(6) .061(3) Uani d . 1 . . C
H17 .1071 1.0690 .8156 .073 Uiso calc R 1 . . H
C18 .0509(11) 1.1419(8) .8954(7) .083(4) Uani d . 1 . . C
H18 .0981 1.1826 .8989 .099 Uiso calc R 1 . . H
C19 -.0262(14) 1.1487(10) .9411(8) .103(6) Uani d . 1 . . C
H19 -.0311 1.1942 .9756 .123 Uiso calc R 1 . . H
C20 -.0953(12) 1.0865(13) .9342(8) .110(6) Uani d . 1 . . C
H20 -.1463 1.0903 .9651 .132 Uiso calc R 1 . . H
C21 -.0899(8) 1.0197(8) .8830(7) .073(4) Uani d . 1 . . C
H21 -.1373 .9791 .8788 .088 Uiso calc R 1 . . H
C22 -.0288(6) .7865(6) .8497(6) .043(2) Uani d . 1 . . C
C23 -.0266(8) .7577(7) .9226(5) .060(3) Uani d . 1 . . C
H23 .0197 .7768 .9542 .072 Uiso calc R 1 . . H
C24 -.0935(10) .6996(8) .9496(7) .076(4) Uani d . 1 . . C
H24 -.0921 .6828 .9995 .091 Uiso calc R 1 . . H
C25 -.1603(9) .6676(9) .9046(9) .083(4) Uani d . 1 . . C
H25 -.2033 .6277 .9222 .099 Uiso calc R 1 . . H
C26 -.1619(7) .6964(8) .8319(7) .068(4) Uani d . 1 . . C
H26 -.2077 .6762 .8002 .081 Uiso calc R 1 . . H
C27 -.0980(6) .7539(7) .8046(6) .056(3) Uani d . 1 . . C
H27 -.1011 .7715 .7550 .067 Uiso calc R 1 . . H
C28 .5166(6) .9562(6) .8500(6) .047(2) Uani d . 1 . . C
C29 .5910(7) .9791(7) .8075(6) .053(3) Uani d . 1 . . C
H29 .5970 .9579 .7591 .063 Uiso calc R 1 . . H
C30 .6566(7) 1.0339(7) .8374(7) .063(3) Uani d . 1 . . C
H30 .7065 1.0497 .8082 .075 Uiso calc R 1 . . H
C31 .6505(8) 1.0649(8) .9071(8) .069(4) Uani d . 1 . . C
H31 .6959 1.1011 .9265 .083 Uiso calc R 1 . . H
C32 .5746(9) 1.0419(8) .9502(7) .072(4) Uani d . 1 . . C
H32 .5691 1.0631 .9986 .086 Uiso calc R 1 . . H
C33 .5078(8) .9880(7) .9212(6) .054(3) Uani d . 1 . . C
H33 .4571 .9732 .9498 .064 Uiso calc R 1 . . H
C34 .4887(7) .7319(6) .8275(6) .048(3) Uani d . 1 . . C
C35 .5696(7) .7116(7) .8639(6) .061(3) Uani d . 1 . . C
H35 .6205 .7470 .8559 .073 Uiso calc R 1 . . H
C36 .5769(10) .6420(9) .9104(7) .077(4) Uani d . 1 . . C
H36 .6317 .6303 .9347 .092 Uiso calc R 1 . . H
C37 .5021(11) .5886(8) .9216(7) .082(4) Uani d . 1 . . C
H37 .5059 .5425 .9555 .098 Uiso calc R 1 . . H
C38 .4220(9) .6023(8) .8835(7) .077(4) Uani d . 1 . . C
H38 .3733 .5634 .8892 .092 Uiso calc R 1 . . H
C39 .4139(8) .6757(7) .8357(6) .064(3) Uani d . 1 . . C
H39 .3598 .6865 .8102 .077 Uiso calc R 1 . . H
N1 .2399(5) .8843(5) .6785(4) .041(2) Uani d . 1 . . N
N2 .0512(5) .9535(5) .7210(4) .039(2) Uani d . 1 . . N
N3 .1105(5) .8273(5) .7679(4) .036(2) Uani d . 1 . . N
N4 .3738(5) .9332(5) .7675(4) .040(2) Uani d . 1 . . N
N5 .4178(5) .8031(5) .7146(5) .043(2) Uani d . 1 . . N
F1 -.1507(5) .8322(6) .6287(6) .126(3) Uani d . 1 . . F
F2 -.2672(9) .7989(5) .5541(5) .162(5) Uani d . 1 . . F
F3 -.2402(6) .9346(5) .5788(4) .116(3) Uani d . 1 . . F
F4 -.2406(7) .8989(10) .6992(5) .209(7) Uani d . 1 . . F
F5 -.2704(8) .7636(8) .6694(7) .215(7) Uani d . 1 . . F
F6 -.3588(5) .8773(7) .6294(5) .119(3) Uani d . 1 . . F
O .1838(11) .6225(14) .9273(13) .109(8) Uani d P .50 . . O
H0 .2038 .6482 .8923 .164 Uiso d P .50 . . H
C40 .2095(14) .6549(17) .9864(14) .060(6) Uani d P .50 . . C
H40A .2651 .6306 1.0016 .090 Uiso d P .50 . . H
H40B .1634 .6501 1.0234 .090 Uiso d P .50 . . H
H40C .2187 .7187 .9762 .090 Uiso d P .50 . . H

loop_
_atom_site_aniso_label
_atom_site_aniso_U_11
_atom_site_aniso_U_22
_atom_site_aniso_U_33
_atom_site_aniso_U_12
_atom_site_aniso_U_13
_atom_site_aniso_U_23
Cu .0374(6) .0497(6) .0313(5) -.0060(6) .0006(6) .0013(5)
P .052(2) .117(3) .075(2) .001(2) .0003(19) .019(2)
Cl .0434(16) .107(2) .0344(11) -.0021(18) .0001(12) -.0066(13)
C1 .042(5) .050(7) .036(6) .000(5) -.002(4) -.003(5)
C2 .077(8) .054(8) .030(6) .001(6) -.017(5) -.002(5)
C3 .075(8) .088(8) .029(4) -.021(9) .004(6) -.016(5)
C4 .066(7) .052(7) .039(6) -.014(6) .009(5) .001(6)
C5 .044(6) .049(6) .035(6) -.004(5) .009(4) .011(5)
C6 .034(5) .045(7) .030(6) -.005(4) -.004(4) .006(4)
C7 .039(5) .038(5) .049(6) -.012(4) .007(5) .002(5)
C8 .036(5) .051(6) .039(6) -.004(5) .004(4) .004(5)
C9 .044(5) .038(6) .039(6) -.009(5) .009(4) .010(5)
C10 .035(5) .042(5) .045(6) -.005(4) .009(5) -.005(5)
C11 .036(5) .055(6) .040(6) -.012(6) -.002(4) .008(5)
C12 .048(6) .046(6) .054(6) -.014(5) .002(5) .005(5)
C13 .063(7) .047(6) .052(7) .002(6) .005(6) .015(5)
C14 .052(6) .045(6) .053(6) -.005(5) .002(5) -.006(5)
C15 .088(9) .053(7) .065(7) -.012(7) .019(8) -.020(7)
C16 .039(6) .061(7) .042(6) .016(5) .003(5) -.002(6)
C17 .073(8) .050(6) .058(7) -.003(6) -.007(7) .002(6)
C18 .126(12) .059(8) .063(8) -.003(8) -.028(8) -.011(7)
C19 .152(17) .082(11) .074(11) .047(12) -.049(11) -.022(9)
C20 .113(14) .155(18) .062(10) .067(13) .008(9) -.023(11)
C21 .057(8) .082(9) .082(9) .023(7) .009(7) -.003(8)
C22 .042(6) .043(6) .044(6) -.006(5) -.001(5) .004(5)
C23 .069(8) .071(8) .040(6) .009(7) .003(6) .008(6)
C24 .115(12) .056(8) .057(8) .004(8) .048(8) .013(7)
C25 .071(9) .066(9) .111(12) -.004(8) .033(9) .020(9)
C26 .038(6) .077(9) .089(10) -.020(6) .005(6) .008(7)
C27 .038(6) .078(8) .052(6) -.017(6) .002(5) .013(6)
C28 .036(5) .045(6) .059(7) -.001(5) .001(6) .001(6)
C29 .040(6) .054(7) .065(7) -.003(5) .000(5) -.004(6)
C30 .041(6) .069(8) .078(9) -.010(6) -.006(6) -.004(7)
C31 .062(8) .051(7) .095(11) -.007(6) -.035(8) .003(8)
C32 .093(10) .076(9) .046(7) .001(8) -.017(7) -.008(7)
C33 .058(7) .053(7) .049(7) .001(6) .002(6) -.008(6)
C34 .041(6) .035(6) .067(8) -.009(5) .009(5) -.014(5)
C35 .055(7) .053(7) .075(8) .002(6) -.003(6) -.013(7)
C36 .093(10) .075(9) .062(8) .036(8) .013(7) .017(7)
C37 .133(13) .048(8) .064(8) .038(9) .034(9) .015(6)
C38 .077(9) .053(8) .100(10) -.004(7) .021(8) .014(8)
C39 .064(7) .053(7) .076(8) .008(6) .005(6) -.002(6)
N1 .032(4) .060(5) .031(3) -.011(5) -.001(3) .004(4)
N2 .044(4) .038(4) .034(4) .002(4) -.001(4) .010(4)
N3 .036(4) .038(4) .035(4) .000(3) .004(3) .005(4)
N4 .040(4) .044(5) .035(4) -.005(4) -.001(4) -.006(4)
N5 .042(4) .040(4) .046(5) -.005(4) -.003(4) -.002(5)
F1 .067(5) .138(7) .173(9) .027(5) -.018(5) .013(7)
F2 .278(14) .087(6) .121(7) .041(8) -.077(9) -.037(5)
F3 .103(6) .109(6) .135(7) .022(6) .025(6) .035(5)
F4 .123(8) .40(2) .105(6) .066(13) -.058(7) -.104(10)
F5 .190(11) .214(11) .242(13) -.121(10) -.115(10) .160(11)
F6 .066(5) .171(8) .121(7) -.006(6) -.005(4) .031(7)
O .054(11) .125(18) .15(2) .021(12) -.016(11) .064(17)
C40 .032(11) .083(17) .064(15) .004(11) -.002(11) .000(14)

loop_
_atom_type_symbol
_atom_type_description
_atom_type_scat_dispersion_real
_atom_type_scat_dispersion_imag
_atom_type_scat_source
C C 0.0033 0.0016 'International Tables Vol C Tables 4.2.6.8 and 6.1.1.4'
H H 0.0000 0.0000 'International Tables Vol C Tables 4.2.6.8 and 6.1.1.4'
Cu Cu 0.3201 1.2651 'International Tables Vol C Tables 4.2.6.8 and 6.1.1.4'
N N 0.0061 0.0033 'International Tables Vol C Tables 4.2.6.8 and 6.1.1.4'
P P 0.1023 0.0942 'International Tables Vol C Tables 4.2.6.8 and 6.1.1.4'
F F 0.0171 0.0103 'International Tables Vol C Tables 4.2.6.8 and 6.1.1.4'
O O 0.0106 0.0060 'International Tables Vol C Tables 4.2.6.8 and 6.1.1.4'
Cl Cl 0.1484 0.1585 'International Tables Vol C Tables 4.2.6.8 and 6.1.1.4'

loop_
_geom_angle_atom_site_label_1
_geom_angle_atom_site_label_2
_geom_angle_atom_site_label_3
_geom_angle
_geom_angle_publ_flag
N1 Cu N3 80.9(3) y
N1 Cu N4 81.2(3) y
N3 Cu N4 161.6(3) y
N1 Cu Cl 172.7(3) y
N3 Cu Cl 101.7(2) y
N4 Cu Cl 96.6(2) y
F4 P F5 91.3(8) n
F4 P F2 177.0(7) n
F5 P F2 89.3(7) n
F4 P F6 89.3(6) n
F5 P F6 95.4(6) n
F2 P F6 93.5(6) n
F4 P F1 85.1(6) n
F5 P F1 89.1(6) n
F2 P F1 92.0(6) n
F6 P F1 172.9(6) n
F4 P F3 91.9(7) n
F5 P F3 176.4(7) n
F2 P F3 87.4(5) n
F6 P F3 86.2(5) n
F1 P F3 89.6(5) n
N1 C1 C2 119.5(9) n
N1 C1 C6 113.0(8) n
C2 C1 C6 127.5(9) n
C1 C2 C3 118.2(9) n
C4 C3 C2 120.2(8) n
C3 C4 C5 117.9(9) n
N1 C5 C4 121.6(9) n
N1 C5 C9 112.7(8) n
C4 C5 C9 125.7(9) n
N2 C6 N3 100.3(7) n
N2 C6 C1 110.1(8) n
N3 C6 C1 110.5(7) n
N2 C7 C16 113.2(7) n
N2 C7 C8 104.3(7) n
C16 C7 C8 112.5(8) n
N3 C8 C22 116.5(8) n
N3 C8 C7 103.5(7) n
C22 C8 C7 112.5(7) n
N5 C9 N4 101.3(7) n
N5 C9 C5 108.7(8) n
N4 C9 C5 110.5(8) n
N5 C10 C34 114.5(7) n
N5 C10 C11 103.7(7) n
C34 C10 C11 112.0(8) n
C28 C11 C10 114.4(7) n
C28 C11 N4 114.5(8) n
C10 C11 N4 103.9(7) n
C21 C16 C17 118.5(11) n
C21 C16 C7 119.1(10) n
C17 C16 C7 122.2(9) n
C18 C17 C16 122.6(12) n
C17 C18 C19 118.7(14) n
C20 C19 C18 119.0(14) n
C21 C20 C19 121.4(15) n
C20 C21 C16 119.9(14) n
C23 C22 C27 117.1(9) n
C23 C22 C8 119.1(9) n
C27 C22 C8 123.7(9) n
C22 C23 C24 120.7(11) n
C25 C24 C23 121.4(12) n
C24 C25 C26 117.6(12) n
C27 C26 C25 121.9(12) n
C26 C27 C22 121.2(10) n
C33 C28 C29 120.1(10) n
C33 C28 C11 117.7(9) n
C29 C28 C11 122.1(10) n
C28 C29 C30 119.4(11) n
C31 C30 C29 121.9(12) n
C30 C31 C32 118.7(11) n
C33 C32 C31 120.4(11) n
C28 C33 C32 119.6(10) n
C35 C34 C39 119.0(10) n
C35 C34 C10 120.8(9) n
C39 C34 C10 120.2(9) n
C36 C35 C34 122.1(11) n
C35 C36 C37 119.2(12) n
C38 C37 C36 121.2(11) n
C37 C38 C39 119.5(12) n
C34 C39 C38 118.8(11) n
C5 N1 C1 122.4(7) n
C5 N1 Cu 119.5(6) n
C1 N1 Cu 118.1(6) n
C13 N2 C7 112.7(7) n
C13 N2 C6 113.7(7) n
C7 N2 C6 104.2(6) n
C6 N3 C12 112.5(7) n
C6 N3 C8 105.5(6) n
C12 N3 C8 116.8(7) n
C6 N3 Cu 103.6(5) n
C12 N3 Cu 105.2(5) n
C8 N3 Cu 112.7(6) n
C14 N4 C9 112.4(8) n
C14 N4 C11 117.0(7) n
C9 N4 C11 104.2(7) n
C14 N4 Cu 107.7(6) n
C9 N4 Cu 102.6(5) n
C11 N4 Cu 112.0(5) n
C9 N5 C15 114.1(8) n
C9 N5 C10 103.6(7) n
C15 N5 C10 112.1(8) n

loop_
_geom_bond_atom_site_label_1
_geom_bond_atom_site_label_2
_geom_bond_site_symmetry_2
_geom_bond_distance
_geom_bond_publ_flag
Cu N1 . 1.927(6) y
Cu N3 . 2.114(7) y
Cu N4 . 2.116(7) y
Cu Cl . 2.173(2) y
P F4 . 1.515(10) n
P F5 . 1.516(9) n
P F2 . 1.524(8) n
P F6 . 1.558(8) n
P F1 . 1.570(8) n
P F3 . 1.581(8) n
C1 N1 . 1.339(11) n
C1 C2 . 1.380(13) n
C1 C6 . 1.500(12) n
C2 C3 . 1.406(14) n
C3 C4 . 1.355(13) n
C4 C5 . 1.388(13) n
C5 N1 . 1.295(10) n
C5 C9 . 1.501(13) n
C6 N2 . 1.467(11) n
C6 N3 . 1.483(10) n
C7 N2 . 1.465(10) n
C7 C16 . 1.488(13) n
C7 C8 . 1.538(12) n
C8 N3 . 1.507(11) n
C8 C22 . 1.535(12) n
C9 N5 . 1.462(12) n
C9 N4 . 1.493(11) n
C10 N5 . 1.488(11) n
C10 C34 . 1.506(13) n
C10 C11 . 1.540(12) n
C11 C28 . 1.531(13) n
C11 N4 . 1.542(11) n
C12 N3 . 1.493(11) n
C13 N2 . 1.445(11) n
C14 N4 . 1.471(11) n
C15 N5 . 1.463(12) n
C16 C21 . 1.383(14) n
C16 C17 . 1.385(14) n
C17 C18 . 1.366(15) n
C18 C19 . 1.40(2) n
C19 C20 . 1.39(2) n
C20 C21 . 1.371(17) n
C22 C23 . 1.378(13) n
C22 C27 . 1.388(13) n
C23 C24 . 1.404(15) n
C24 C25 . 1.357(18) n
C25 C26 . 1.375(17) n
C26 C27 . 1.370(13) n
C28 C33 . 1.371(14) n
C28 C29 . 1.373(13) n
C29 C30 . 1.378(13) n
C30 C31 . 1.339(16) n
C31 C32 . 1.398(16) n
C32 C33 . 1.376(15) n
C34 C35 . 1.387(14) n
C34 C39 . 1.395(14) n
C35 C36 . 1.351(15) n
C36 C37 . 1.376(17) n
C37 C38 . 1.372(17) n
C38 C39 . 1.411(15) n
O C40 . 1.23(3) n
